data_1519732
loop_
_publ_author_name
'Butts, Craig'
'Coles, Simon J.'
'Hursthouse, Michael B.'

_publ_section_title
;
 C13H19BF4N2
;
_journal_name_full 'Crystal Structure Report Archive'
_journal_page_first 966
_journal_year 2004
_chemical_formula_sum 'C13 H19 B F4 N2'
_chemical_formula_weight 290.11
_space_group_IT_number 2
_symmetry_cell_setting triclinic
_symmetry_space_group_name_Hall '-P 1'
_symmetry_space_group_name_H-M 'P -1'
_atom_sites_solution_hydrogens geom
_atom_sites_solution_primary direct
_atom_sites_solution_secondary difmap
_cell_angle_alpha 107.625(2)
_cell_angle_beta 96.197(2)
_cell_angle_gamma 102.871(2)
_cell_formula_units_Z 2
_cell_length_a 8.6774(3)
_cell_length_b 9.0176(3)
_cell_length_c 10.0740(3)
_cell_measurement_reflns_used 11522
_cell_measurement_temperature 120(2)
_cell_measurement_theta_max 27.48
_cell_measurement_theta_min 2.91
_cell_volume 719.24(4)
_computing_cell_refinement 'DENZO, COLLECT'
_computing_data_collection
;
'DENZO (Otwinowski and Minor, 1997) & COLLECT (Hooft, 1998) '
;
_computing_data_reduction 'DENZO, COLLECT'
_computing_molecular_graphics 'CAMERON (Watkin, Pearce 1995)'
_computing_publication_material SHELXS-97
_computing_structure_refinement 'SHELXL-97 (Sheldrick, 1997)'
_computing_structure_solution 'SHELXS-97 (Sheldrick, 1997)'
_diffrn_ambient_temperature 120(2)
_diffrn_detector_area_resol_mean 9.091
_diffrn_measured_fraction_theta_full 0.992
_diffrn_measured_fraction_theta_max 0.992
_diffrn_measurement_device_type 'Nonius KappaCCD Area Detector'
_diffrn_measurement_method '\\f and \\w scans to fill Ewald Sphere'
_diffrn_radiation_monochromator graphite
_diffrn_radiation_source 'Nonius FR591 rotating anode'
_diffrn_radiation_type MoK\a
_diffrn_radiation_wavelength 0.71073
_diffrn_reflns_av_R_equivalents 0.1318
_diffrn_reflns_av_sigmaI/netI 0.0641
_diffrn_reflns_limit_h_max 11
_diffrn_reflns_limit_h_min -11
_diffrn_reflns_limit_k_max 11
_diffrn_reflns_limit_k_min -11
_diffrn_reflns_limit_l_max 13
_diffrn_reflns_limit_l_min -13
_diffrn_reflns_number 14070
_diffrn_reflns_theta_full 27.50
_diffrn_reflns_theta_max 27.50
_diffrn_reflns_theta_min 2.95
_exptl_absorpt_coefficient_mu 0.115
_exptl_absorpt_correction_T_max 0.9886
_exptl_absorpt_correction_T_min 0.9448
_exptl_absorpt_correction_type multi-scan
_exptl_absorpt_process_details 'SORTAV (R.H.Blessing, 1995, 1997)'
_exptl_crystal_colour colourless
_exptl_crystal_density_diffrn 1.340
_exptl_crystal_density_method 'not measured'
_exptl_crystal_description plate
_exptl_crystal_F_000 304
_exptl_crystal_size_max 0.50
_exptl_crystal_size_mid 0.40
_exptl_crystal_size_min 0.10
_refine_diff_density_max 0.315
_refine_diff_density_min -0.271
_refine_diff_density_rms 0.056
_refine_ls_extinction_coef 0.084(10)
_refine_ls_extinction_expression Fc^*^=kFc[1+0.001xFc^2^\l^3^/sin(2\q)]^-1/4^
_refine_ls_extinction_method SHELXL
_refine_ls_goodness_of_fit_ref 1.031
_refine_ls_hydrogen_treatment constr
_refine_ls_matrix_type full
_refine_ls_number_parameters 185
_refine_ls_number_reflns 3278
_refine_ls_number_restraints 0
_refine_ls_restrained_S_all 1.031
_refine_ls_R_factor_all 0.0575
_refine_ls_R_factor_gt 0.0517
_refine_ls_shift/su_max 0.004
_refine_ls_shift/su_mean 0.000
_refine_ls_structure_factor_coef Fsqd
_refine_ls_weighting_details 'calc w=1/[\s^2^(Fo^2^)+(0.0448P)^2^+0.3684P] where P=(Fo^2^+2Fc^2^)/3'
_refine_ls_weighting_scheme calc
_refine_ls_wR_factor_gt 0.1286
_refine_ls_wR_factor_ref 0.1338
_reflns_number_gt 2899
_reflns_number_total 3278
_reflns_threshold_expression >2\s(I)
_cod_data_source_file eCrystal-966.cif
_cod_data_source_block s92
_cod_depositor_comments
;
Citation :
Butts, Craig and Coles, Simon J. and Hursthouse, Michael B. (2004) 
University of Southampton, Crystal Structure Report Archive. 
(doi:10.5258/ecrystals/966)

More at:
http://ecrystals.chem.soton.ac.uk/966/

The following automatic conversions were performed:

'_symmetry_cell_setting' value 'Triclinic' changed to 'triclinic'
according to the built-in table from CIF Core dictionary named
'cif_core.dic' version 2.4.1 from 2010-06-29.

Automatic conversion script
Id: cif_fix_values 3392 2015-05-12 13:50:21Z andrius 
;
_cod_original_cell_volume 719.23(4)
_cod_original_sg_symbol_H-M P-1
_cod_database_code 1519732

loop_
_symmetry_equiv_pos_as_xyz
'x, y, z'
'-x, -y, -z'

loop_
_atom_site_label
_atom_site_type_symbol
_atom_site_fract_x
_atom_site_fract_y
_atom_site_fract_z
_atom_site_U_iso_or_equiv
_atom_site_adp_type
_atom_site_occupancy
_atom_site_symmetry_multiplicity
_atom_site_calc_flag
_atom_site_refinement_flags
_atom_site_disorder_assembly
_atom_site_disorder_group
B1 B 0.2740(2) 0.5130(2) 0.8069(2) 0.0306(4) Uani 1 1 d . . .
F1 F 0.17909(16) 0.43893(18) 0.67454(14) 0.0640(4) Uani 1 1 d . . .
F2 F 0.35800(13) 0.66887(12) 0.82170(13) 0.0444(3) Uani 1 1 d . . .
F3 F 0.17931(13) 0.51770(12) 0.91009(12) 0.0425(3) Uani 1 1 d . . .
F4 F 0.38526(13) 0.42657(13) 0.82603(12) 0.0425(3) Uani 1 1 d . . .
C1 C 0.20769(16) 0.05058(17) 0.07907(15) 0.0241(3) Uani 1 1 d . . .
C2 C 0.16563(18) -0.11182(18) 0.06627(18) 0.0303(3) Uani 1 1 d . . .
H2 H 0.1950 -0.1910 -0.0052 0.036 Uiso 1 1 calc R . .
C3 C 0.07861(19) -0.1513(2) 0.1636(2) 0.0354(4) Uani 1 1 d . . .
H3 H 0.0463 -0.2611 0.1582 0.042 Uiso 1 1 calc R . .
C4 C 0.03669(19) -0.0347(2) 0.2697(2) 0.0359(4) Uani 1 1 d . . .
H4 H -0.0219 -0.0674 0.3350 0.043 Uiso 1 1 calc R . .
C5 C 0.07800(18) 0.1269(2) 0.28224(17) 0.0307(3) Uani 1 1 d . . .
H5 H 0.0492 0.2061 0.3541 0.037 Uiso 1 1 calc R . .
C6 C 0.16398(16) 0.16643(17) 0.18363(15) 0.0238(3) Uani 1 1 d . . .
C7 C 0.29605(17) 0.28732(17) 0.05407(16) 0.0256(3) Uani 1 1 d . . .
H7 H 0.3464 0.3688 0.0191 0.031 Uiso 1 1 calc R . .
C8 C 0.3630(2) 0.0630(2) -0.12020(17) 0.0334(4) Uani 1 1 d . . .
H8A H 0.3572 0.1225 -0.1867 0.050 Uiso 1 1 calc R . .
H8B H 0.3041 -0.0507 -0.1682 0.050 Uiso 1 1 calc R . .
H8C H 0.4759 0.0710 -0.0868 0.050 Uiso 1 1 calc R . .
C9 C 0.20796(19) 0.47289(17) 0.24746(16) 0.0281(3) Uani 1 1 d . . .
H9A H 0.1016 0.4613 0.2762 0.034 Uiso 1 1 calc R . .
H9B H 0.2156 0.5436 0.1887 0.034 Uiso 1 1 calc R . .
C10 C 0.34031(17) 0.55123(17) 0.37936(15) 0.0242(3) Uani 1 1 d . . .
H10A H 0.4432 0.5323 0.3543 0.029 Uiso 1 1 calc R . .
H10B H 0.3136 0.5002 0.4512 0.029 Uiso 1 1 calc R . .
C11 C 0.36064(18) 0.73292(17) 0.44252(15) 0.0260(3) Uani 1 1 d . . .
H11 H 0.3726 0.7801 0.3650 0.031 Uiso 1 1 calc R . .
C12 C 0.5141(2) 0.81115(19) 0.55600(18) 0.0350(4) Uani 1 1 d . . .
H12A H 0.5269 0.9276 0.5961 0.053 Uiso 1 1 calc R . .
H12B H 0.6072 0.7922 0.5132 0.053 Uiso 1 1 calc R . .
H12C H 0.5064 0.7636 0.6314 0.053 Uiso 1 1 calc R . .
C13 C 0.2155(2) 0.7698(2) 0.50406(17) 0.0337(4) Uani 1 1 d . . .
H13A H 0.2037 0.7273 0.5822 0.051 Uiso 1 1 calc R . .
H13B H 0.1184 0.7190 0.4301 0.051 Uiso 1 1 calc R . .
H13C H 0.2309 0.8870 0.5395 0.051 Uiso 1 1 calc R . .
N1 N 0.29146(15) 0.13197(15) 0.00025(13) 0.0250(3) Uani 1 1 d . . .
N2 N 0.22100(15) 0.31290(14) 0.16286(13) 0.0242(3) Uani 1 1 d . . .

loop_
_atom_site_aniso_label
_atom_site_aniso_U_11
_atom_site_aniso_U_22
_atom_site_aniso_U_33
_atom_site_aniso_U_23
_atom_site_aniso_U_13
_atom_site_aniso_U_12
B1 0.0296(9) 0.0309(9) 0.0319(9) 0.0133(7) 0.0058(7) 0.0054(7)
F1 0.0552(7) 0.0735(9) 0.0421(7) 0.0107(6) -0.0116(6) -0.0026(6)
F2 0.0450(6) 0.0337(5) 0.0578(7) 0.0233(5) 0.0132(5) 0.0045(4)
F3 0.0466(6) 0.0364(5) 0.0540(7) 0.0207(5) 0.0258(5) 0.0148(4)
F4 0.0478(6) 0.0449(6) 0.0512(7) 0.0276(5) 0.0230(5) 0.0225(5)
C1 0.0210(6) 0.0233(7) 0.0245(7) 0.0064(5) -0.0023(5) 0.0045(5)
C2 0.0264(7) 0.0239(7) 0.0354(8) 0.0066(6) -0.0044(6) 0.0061(6)
C3 0.0276(8) 0.0289(8) 0.0489(10) 0.0195(7) -0.0030(7) 0.0021(6)
C4 0.0272(8) 0.0445(9) 0.0424(9) 0.0261(8) 0.0057(7) 0.0068(7)
C5 0.0252(7) 0.0383(8) 0.0303(8) 0.0136(6) 0.0044(6) 0.0096(6)
C6 0.0208(6) 0.0246(7) 0.0238(7) 0.0074(5) -0.0008(5) 0.0050(5)
C7 0.0262(7) 0.0232(7) 0.0240(7) 0.0065(5) 0.0004(5) 0.0039(5)
C8 0.0363(8) 0.0381(9) 0.0254(7) 0.0062(6) 0.0072(6) 0.0149(7)
C9 0.0313(7) 0.0223(7) 0.0263(7) 0.0021(6) -0.0005(6) 0.0101(6)
C10 0.0250(7) 0.0226(7) 0.0225(7) 0.0051(5) 0.0021(5) 0.0063(5)
C11 0.0324(8) 0.0212(7) 0.0215(7) 0.0054(5) 0.0026(6) 0.0054(6)
C12 0.0342(8) 0.0267(8) 0.0343(8) 0.0040(6) -0.0032(7) 0.0022(6)
C13 0.0396(9) 0.0328(8) 0.0264(8) 0.0030(6) 0.0027(6) 0.0166(7)
N1 0.0262(6) 0.0236(6) 0.0212(6) 0.0036(5) 0.0012(5) 0.0058(5)
N2 0.0262(6) 0.0207(6) 0.0220(6) 0.0039(5) 0.0007(5) 0.0055(4)

loop_
_atom_type_symbol
_atom_type_description
_atom_type_scat_dispersion_real
_atom_type_scat_dispersion_imag
_atom_type_scat_source
C C 0.0033 0.0016 'International Tables Vol C Tables 4.2.6.8 and 6.1.1.4'
H H 0.0000 0.0000 'International Tables Vol C Tables 4.2.6.8 and 6.1.1.4'
B B 0.0013 0.0007 'International Tables Vol C Tables 4.2.6.8 and 6.1.1.4'
N N 0.0061 0.0033 'International Tables Vol C Tables 4.2.6.8 and 6.1.1.4'
F F 0.0171 0.0103 'International Tables Vol C Tables 4.2.6.8 and 6.1.1.4'

loop_
_geom_angle_atom_site_label_1
_geom_angle_atom_site_label_2
_geom_angle_atom_site_label_3
_geom_angle
_geom_angle_site_symmetry_1
_geom_angle_site_symmetry_3
F1 B1 F2 110.19(15) . .
F1 B1 F3 109.96(14) . .
F2 B1 F3 109.63(14) . .
F1 B1 F4 109.78(16) . .
F2 B1 F4 108.50(13) . .
F3 B1 F4 108.75(14) . .
C2 C1 N1 131.64(14) . .
C2 C1 C6 121.86(14) . .
N1 C1 C6 106.49(12) . .
C3 C2 C1 116.09(15) . .
C3 C2 H2 122.0 . .
C1 C2 H2 122.0 . .
C2 C3 C4 122.03(15) . .
C2 C3 H3 119.0 . .
C4 C3 H3 119.0 . .
C5 C4 C3 121.94(16) . .
C5 C4 H4 119.0 . .
C3 C4 H4 119.0 . .
C4 C5 C6 116.06(16) . .
C4 C5 H5 122.0 . .
C6 C5 H5 122.0 . .
C5 C6 N2 131.53(14) . .
C5 C6 C1 122.01(14) . .
N2 C6 C1 106.45(13) . .
N2 C7 N1 110.77(13) . .
N2 C7 H7 124.6 . .
N1 C7 H7 124.6 . .
N1 C8 H8A 109.5 . .
N1 C8 H8B 109.5 . .
H8A C8 H8B 109.5 . .
N1 C8 H8C 109.5 . .
H8A C8 H8C 109.5 . .
H8B C8 H8C 109.5 . .
N2 C9 C10 111.37(12) . .
N2 C9 H9A 109.4 . .
C10 C9 H9A 109.4 . .
N2 C9 H9B 109.4 . .
C10 C9 H9B 109.4 . .
H9A C9 H9B 108.0 . .
C9 C10 C11 111.64(12) . .
C9 C10 H10A 109.3 . .
C11 C10 H10A 109.3 . .
C9 C10 H10B 109.3 . .
C11 C10 H10B 109.3 . .
H10A C10 H10B 108.0 . .
C13 C11 C10 111.91(13) . .
C13 C11 C12 110.51(13) . .
C10 C11 C12 109.69(12) . .
C13 C11 H11 108.2 . .
C10 C11 H11 108.2 . .
C12 C11 H11 108.2 . .
C11 C12 H12A 109.5 . .
C11 C12 H12B 109.5 . .
H12A C12 H12B 109.5 . .
C11 C12 H12C 109.5 . .
H12A C12 H12C 109.5 . .
H12B C12 H12C 109.5 . .
C11 C13 H13A 109.5 . .
C11 C13 H13B 109.5 . .
H13A C13 H13B 109.5 . .
C11 C13 H13C 109.5 . .
H13A C13 H13C 109.5 . .
H13B C13 H13C 109.5 . .
C7 N1 C1 107.95(13) . .
C7 N1 C8 124.84(13) . .
C1 N1 C8 127.22(13) . .
C7 N2 C6 108.33(12) . .
C7 N2 C9 124.08(13) . .
C6 N2 C9 127.56(13) . .

loop_
_geom_bond_atom_site_label_1
_geom_bond_atom_site_label_2
_geom_bond_distance
_geom_bond_site_symmetry_2
B1 F1 1.371(2) .
B1 F2 1.386(2) .
B1 F3 1.390(2) .
B1 F4 1.401(2) .
C1 C2 1.390(2) .
C1 N1 1.392(2) .
C1 C6 1.393(2) .
C2 C3 1.382(3) .
C2 H2 0.9500 .
C3 C4 1.398(3) .
C3 H3 0.9500 .
C4 C5 1.383(2) .
C4 H4 0.9500 .
C5 C6 1.388(2) .
C5 H5 0.9500 .
C6 N2 1.3898(19) .
C7 N2 1.321(2) .
C7 N1 1.3299(19) .
C7 H7 0.9500 .
C8 N1 1.457(2) .
C8 H8A 0.9800 .
C8 H8B 0.9800 .
C8 H8C 0.9800 .
C9 N2 1.4730(18) .
C9 C10 1.525(2) .
C9 H9A 0.9900 .
C9 H9B 0.9900 .
C10 C11 1.5284(19) .
C10 H10A 0.9900 .
C10 H10B 0.9900 .
C11 C13 1.520(2) .
C11 C12 1.530(2) .
C11 H11 1.0000 .
C12 H12A 0.9800 .
C12 H12B 0.9800 .
C12 H12C 0.9800 .
C13 H13A 0.9800 .
C13 H13B 0.9800 .
C13 H13C 0.9800 .
